data_7244474
loop_
_publ_author_name
'Mudi, Prafullya Kumar'
'Singla, Labhini'
'Chamuah, Anil'
'Bhattacharya, Sanjib'
'Roychoudhury, Angshuman'
'Biswas, Bhaskar'

_publ_section_title
;
 Schiff Base Driven Denticity-Fluctuated Structural Assortment of
 Zinc-pseudohalide Complexes: Synthesis, Structures and Electrical
 Transport Properties
;
_journal_name_full CrystEngComm
_journal_paper_doi 10.1039/D1CE01646F
_journal_year 2022
_chemical_formula_moiety 'C32 H30 N4 O6 S2 Zn'
_chemical_formula_sum 'C32 H30 N4 O6 S2 Zn'
_chemical_formula_weight 696.09
_space_group_crystal_system monoclinic
_space_group_IT_number 15
_space_group_name_Hall '-C 2yc'
_space_group_name_H-M_alt 'C 1 2/c 1'
_atom_sites_solution_hydrogens geom
_atom_sites_solution_primary dual
_audit_creation_date 2021-02-17
_audit_creation_method
;
Olex2 1.2
(compiled 2018.05.29 svn.r3508 for OlexSys, GUI svn.r5506)
;
_audit_update_record
;
2021-11-05 deposited with the CCDC.	2022-02-21 downloaded from the CCDC.
;
_cell_angle_alpha 90
_cell_angle_beta 90.591(3)
_cell_angle_gamma 90
_cell_formula_units_Z 8
_cell_length_a 32.3897(8)
_cell_length_b 10.8311(4)
_cell_length_c 18.4897(7)
_cell_measurement_reflns_used 8657
_cell_measurement_temperature 296.0(2)
_cell_measurement_theta_max 23.6430
_cell_measurement_theta_min 2.5150
_cell_volume 6486.1(4)
_computing_cell_refinement 'CrysAlisPro 1.171.39.35c (Rigaku OD, 2017)'
_computing_data_collection 'CrysAlisPro 1.171.39.35c (Rigaku OD, 2017)'
_computing_data_reduction 'CrysAlisPro 1.171.39.35c (Rigaku OD, 2017)'
_computing_molecular_graphics 'Olex2 (Dolomanov et al., 2009)'
_computing_publication_material 'Olex2 (Dolomanov et al., 2009)'
_computing_structure_refinement 'ShelXL (Sheldrick, 2015)'
_computing_structure_solution 'ShelXT (Sheldrick, 2015)'
_diffrn_ambient_temperature 296.0(2)
_diffrn_detector 'CCD plate'
_diffrn_measured_fraction_theta_full 0.999
_diffrn_measured_fraction_theta_max 0.945
_diffrn_measurement_details
;
List of Runs (angles in degrees, time in seconds):

  # Type    Start    End  Width  t~exp~   \w     \q     \k     \f   Frames
#--------------------------------------------------------------------------
  1  \w    -69.00 118.20   0.30   11.00    --   29.89  54.00 -30.00  624
  2  \w    -69.00 118.20   0.30   11.00    --   29.89  54.00  30.00  624
  3  \w    -69.00 113.10   0.30   11.00    --   29.89  54.00 150.00  607
;
_diffrn_measurement_device 'two-circle diffractometer'
_diffrn_measurement_device_type 'XtaLAB Mini (ROW)'
_diffrn_measurement_method '\w scans'
_diffrn_orient_matrix_type 'CrysAlisPro convention (1999,Acta A55,543-557)'
_diffrn_orient_matrix_UB_11 -0.0214536000
_diffrn_orient_matrix_UB_12 0.0032900000
_diffrn_orient_matrix_UB_13 -0.0078484000
_diffrn_orient_matrix_UB_21 -0.0040384000
_diffrn_orient_matrix_UB_22 -0.0400977000
_diffrn_orient_matrix_UB_23 0.0294418000
_diffrn_orient_matrix_UB_31 -0.0017564000
_diffrn_orient_matrix_UB_32 0.0516657000
_diffrn_orient_matrix_UB_33 0.0233115000
_diffrn_radiation_monochromator graphite
_diffrn_radiation_probe x-ray
_diffrn_radiation_type MoK\a
_diffrn_radiation_wavelength 0.71073
_diffrn_reflns_av_R_equivalents 0.0329
_diffrn_reflns_av_unetI/netI 0.0326
_diffrn_reflns_Laue_measured_fraction_full 0.999
_diffrn_reflns_Laue_measured_fraction_max 0.945
_diffrn_reflns_limit_h_max 48
_diffrn_reflns_limit_h_min -46
_diffrn_reflns_limit_k_max 16
_diffrn_reflns_limit_k_min -16
_diffrn_reflns_limit_l_max 22
_diffrn_reflns_limit_l_min -28
_diffrn_reflns_number 45356
_diffrn_reflns_point_group_measured_fraction_full 0.999
_diffrn_reflns_point_group_measured_fraction_max 0.945
_diffrn_reflns_theta_full 25.242
_diffrn_reflns_theta_max 32.774
_diffrn_reflns_theta_min 2.548
_diffrn_source 'fine-focus sealed X-ray tube'
_diffrn_source_type 'Rigaku (Mo) X-ray Source'
_exptl_absorpt_coefficient_mu 0.935
_exptl_absorpt_correction_T_max 1.00000
_exptl_absorpt_correction_T_min 0.91606
_exptl_absorpt_correction_type multi-scan
_exptl_absorpt_process_details
;
CrysAlisPro 1.171.39.35c (Rigaku Oxford Diffraction, 2017)
Empirical absorption correction using spherical harmonics,
 implemented in SCALE3 ABSPACK scaling algorithm.
;
_exptl_crystal_colour 'clear light red'
_exptl_crystal_colour_lustre clear
_exptl_crystal_colour_modifier light
_exptl_crystal_colour_primary red
_exptl_crystal_density_diffrn 1.426
_exptl_crystal_description block
_exptl_crystal_F_000 2880
_exptl_crystal_size_max 0.3
_exptl_crystal_size_mid 0.3
_exptl_crystal_size_min 0.2
_refine_diff_density_max 0.691
_refine_diff_density_min -0.357
_refine_diff_density_rms 0.052
_refine_ls_extinction_method none
_refine_ls_goodness_of_fit_ref 1.012
_refine_ls_hydrogen_treatment constr
_refine_ls_matrix_type full
_refine_ls_number_parameters 410
_refine_ls_number_reflns 11348
_refine_ls_number_restraints 0
_refine_ls_restrained_S_all 1.012
_refine_ls_R_factor_all 0.1039
_refine_ls_R_factor_gt 0.0514
_refine_ls_shift/su_max 0.001
_refine_ls_shift/su_mean 0.000
_refine_ls_structure_factor_coef Fsqd
_refine_ls_weighting_details 'w=1/[\s^2^(Fo^2^)+(0.0775P)^2^+2.4387P] where P=(Fo^2^+2Fc^2^)/3'
_refine_ls_weighting_scheme calc
_refine_ls_wR_factor_gt 0.1372
_refine_ls_wR_factor_ref 0.1734
_reflns_Friedel_coverage 0.000
_reflns_number_gt 5927
_reflns_number_total 11348
_reflns_threshold_expression 'I > 2\s(I)'
_cod_data_source_file d1ce01646f2.cif
_cod_data_source_block zn-p11-nscn_rt
_cod_database_code 7244474
_shelx_shelxl_version_number 2018/1
_shelx_space_group_comment
;
The symmetry employed for this shelxl refinement is uniquely defined
by the following loop, which should always be used as a source of
symmetry information in preference to the above space-group names.
They are only intended as comments.
;
_reflns_odcompleteness_completeness 99.87
_reflns_odcompleteness_iscentric 1
_reflns_odcompleteness_theta 25.30
_olex2_refinement_description
;
1. Fixed Uiso
 At 1.2 times of:
  All C(H) groups, All N(H) groups
 At 1.5 times of:
  All C(H,H,H) groups
2.a Aromatic/amide H refined with riding coordinates:
 N3(H3), N4(H4), C23(H23), C8(H8), C14(H14), C29(H29), C20(H20), C7(H7),
 C13(H13), C22(H22), C11(H11), C28(H28), C21(H21), C12(H12), C26(H26), C6(H6),
 C27(H27), C5(H5)
2.b Idealised Me refined as rotating group:
 C16(H16A,H16B,H16C), C30(H30A,H30B,H30C), C1(H1A,H1B,H1C), C15(H15A,H15B,H15C)
;
_olex2_submission_special_instructions 'No special instructions were received'
_oxdiff_exptl_absorpt_empirical_details
;
Empirical correction (ABSPACK) includes:
- Absorption correction using spherical harmonics
- Frame scaling
;
_oxdiff_exptl_absorpt_empirical_full_max 1.064
_oxdiff_exptl_absorpt_empirical_full_min 0.954

loop_
_space_group_symop_operation_xyz
'x, y, z'
'-x, y, -z+1/2'
'x+1/2, y+1/2, z'
'-x+1/2, y+1/2, -z+1/2'
'-x, -y, -z'
'x, -y, z-1/2'
'-x+1/2, -y+1/2, -z'
'x+1/2, -y+1/2, z-1/2'

loop_
_atom_site_label
_atom_site_type_symbol
_atom_site_fract_x
_atom_site_fract_y
_atom_site_fract_z
_atom_site_U_iso_or_equiv
_atom_site_adp_type
_atom_site_occupancy
_atom_site_site_symmetry_order
_atom_site_calc_flag
_atom_site_refinement_flags_posn
_atom_site_refinement_flags_adp
_atom_site_refinement_flags_occupancy
_atom_site_disorder_assembly
_atom_site_disorder_group
Zn1 Zn 0.38139(2) 0.67260(3) 0.49177(2) 0.06576(12) Uani 1 1 d . . . . .
S1 S 0.43754(3) 0.75210(8) 0.72462(4) 0.0895(2) Uani 1 1 d . . . . .
S2 S 0.35697(3) 1.05601(7) 0.38078(5) 0.0922(2) Uani 1 1 d . . . . .
O5 O 0.32030(5) 0.64793(15) 0.49398(9) 0.0622(4) Uani 1 1 d . . . . .
O2 O 0.43045(5) 0.59024(14) 0.45079(9) 0.0650(4) Uani 1 1 d . . . . .
O4 O 0.34844(5) 0.51091(17) 0.38484(9) 0.0712(4) Uani 1 1 d . . . . .
N3 N 0.49812(5) 0.60073(17) 0.37264(9) 0.0550(4) Uani 1 1 d . . . . .
H3 H 0.477248 0.638783 0.390411 0.066 Uiso 1 1 calc R . . . .
N4 N 0.26350(5) 0.69249(16) 0.58964(10) 0.0541(4) Uani 1 1 d . . . . .
H4 H 0.286756 0.712161 0.570804 0.065 Uiso 1 1 calc R . . . .
O1 O 0.38062(6) 0.46170(19) 0.53524(11) 0.0825(6) Uani 1 1 d . . . . .
O6 O 0.31418(6) 0.86046(19) 0.63620(12) 0.0848(6) Uani 1 1 d . . . . .
O3 O 0.48948(7) 0.83873(16) 0.37815(11) 0.0827(5) Uani 1 1 d . . . . .
C19 C 0.25828(7) 0.5332(2) 0.49980(12) 0.0561(5) Uani 1 1 d . . . . .
C3 C 0.43824(6) 0.4736(2) 0.46066(11) 0.0531(5) Uani 1 1 d . . . . .
C9 C 0.52605(7) 0.6736(2) 0.33163(12) 0.0558(5) Uani 1 1 d . . . . .
C18 C 0.29731(7) 0.5577(2) 0.46953(12) 0.0556(5) Uani 1 1 d . . . . .
C24 C 0.25130(7) 0.7613(2) 0.65114(12) 0.0565(5) Uani 1 1 d . . . . .
C23 C 0.24311(7) 0.6022(2) 0.55852(12) 0.0581(5) Uani 1 1 d . . . . .
H23 H 0.217138 0.582497 0.576141 0.070 Uiso 1 1 calc R . . . .
N1 N 0.39864(8) 0.7128(3) 0.59282(15) 0.0904(7) Uani 1 1 d . . . . .
C8 C 0.50065(7) 0.4838(2) 0.38615(13) 0.0606(5) Uani 1 1 d . . . . .
H8 H 0.522701 0.440952 0.366336 0.073 Uiso 1 1 calc R . . . .
C17 C 0.31088(8) 0.4800(2) 0.41165(13) 0.0609(5) Uani 1 1 d . . . . .
C2 C 0.41256(7) 0.3979(2) 0.50451(12) 0.0603(5) Uani 1 1 d . . . . .
C4 C 0.47275(7) 0.4162(2) 0.42840(12) 0.0576(5) Uani 1 1 d . . . . .
N2 N 0.38013(8) 0.8310(2) 0.43747(17) 0.0896(7) Uani 1 1 d . . . . .
C14 C 0.55594(7) 0.6225(3) 0.28767(13) 0.0640(6) Uani 1 1 d . . . . .
H14 H 0.558427 0.537283 0.283322 0.077 Uiso 1 1 calc R . . . .
C25 C 0.27961(7) 0.8494(2) 0.67606(15) 0.0672(6) Uani 1 1 d . . . . .
C29 C 0.21427(8) 0.7446(2) 0.68584(13) 0.0641(6) Uani 1 1 d . . . . .
H29 H 0.195363 0.686952 0.668336 0.077 Uiso 1 1 calc R . . . .
C31 C 0.41428(8) 0.7297(3) 0.64801(17) 0.0709(6) Uani 1 1 d . . . . .
C20 C 0.23389(8) 0.4335(2) 0.47385(14) 0.0720(6) Uani 1 1 d . . . . .
H20 H 0.208254 0.417558 0.494067 0.086 Uiso 1 1 calc R . . . .
C10 C 0.52157(8) 0.8016(2) 0.33685(14) 0.0665(6) Uani 1 1 d . . . . .
C7 C 0.42005(9) 0.2756(2) 0.51338(14) 0.0720(6) Uani 1 1 d . . . . .
H7 H 0.402267 0.227755 0.540858 0.086 Uiso 1 1 calc R . . . .
C32 C 0.37050(7) 0.9261(3) 0.41508(14) 0.0675(6) Uani 1 1 d . . . . .
C13 C 0.58207(8) 0.7006(3) 0.25030(15) 0.0751(7) Uani 1 1 d . . . . .
H13 H 0.601857 0.667663 0.219715 0.090 Uiso 1 1 calc R . . . .
C22 C 0.28640(9) 0.3837(3) 0.38837(14) 0.0749(7) Uani 1 1 d . . . . .
H22 H 0.295577 0.332862 0.351327 0.090 Uiso 1 1 calc R . . . .
C11 C 0.54881(9) 0.8781(3) 0.30109(15) 0.0780(7) Uani 1 1 d . . . . .
H11 H 0.546931 0.963424 0.305828 0.094 Uiso 1 1 calc R . . . .
C28 C 0.20521(10) 0.8129(3) 0.74631(15) 0.0774(7) Uani 1 1 d . . . . .
H28 H 0.180282 0.801505 0.769928 0.093 Uiso 1 1 calc R . . . .
C21 C 0.24808(10) 0.3612(3) 0.41938(16) 0.0813(8) Uani 1 1 d . . . . .
H21 H 0.232021 0.295807 0.402578 0.098 Uiso 1 1 calc R . . . .
C12 C 0.57889(9) 0.8259(3) 0.25818(17) 0.0791(8) Uani 1 1 d . . . . .
H12 H 0.597333 0.876964 0.234196 0.095 Uiso 1 1 calc R . . . .
C26 C 0.27028(9) 0.9169(3) 0.73743(17) 0.0841(8) Uani 1 1 d . . . . .
H26 H 0.288977 0.974681 0.755460 0.101 Uiso 1 1 calc R . . . .
C16 C 0.36652(9) 0.4275(3) 0.33361(15) 0.0820(8) Uani 1 1 d . . . . .
H16A H 0.350469 0.427957 0.289679 0.123 Uiso 1 1 calc GR . . . .
H16B H 0.366945 0.345586 0.353440 0.123 Uiso 1 1 calc GR . . . .
H16C H 0.394232 0.453268 0.323519 0.123 Uiso 1 1 calc GR . . . .
C6 C 0.45445(11) 0.2215(3) 0.48132(18) 0.0905(9) Uani 1 1 d . . . . .
H6 H 0.459754 0.138029 0.488488 0.109 Uiso 1 1 calc R . . . .
C27 C 0.23326(10) 0.8983(3) 0.77161(16) 0.0870(8) Uani 1 1 d . . . . .
H27 H 0.227108 0.944226 0.812590 0.104 Uiso 1 1 calc R . . . .
C5 C 0.48003(10) 0.2891(3) 0.44009(18) 0.0854(9) Uani 1 1 d . . . . .
H5 H 0.502768 0.251541 0.419052 0.102 Uiso 1 1 calc R . . . .
C30 C 0.34353(9) 0.9548(3) 0.6554(2) 0.1005(11) Uani 1 1 d . . . . .
H30A H 0.365016 0.957287 0.620071 0.151 Uiso 1 1 calc GR . . . .
H30B H 0.355316 0.936825 0.702093 0.151 Uiso 1 1 calc GR . . . .
H30C H 0.329853 1.033414 0.656936 0.151 Uiso 1 1 calc GR . . . .
C1 C 0.35440(9) 0.4000(4) 0.58410(18) 0.1025(12) Uani 1 1 d . . . . .
H1A H 0.334982 0.457692 0.603674 0.154 Uiso 1 1 calc GR . . . .
H1B H 0.370643 0.364978 0.622674 0.154 Uiso 1 1 calc GR . . . .
H1C H 0.339780 0.335467 0.559131 0.154 Uiso 1 1 calc GR . . . .
C15 C 0.48200(12) 0.9687(3) 0.3843(2) 0.1075(12) Uani 1 1 d . . . . .
H15A H 0.477736 1.003249 0.336993 0.161 Uiso 1 1 calc GR . . . .
H15B H 0.505366 1.007678 0.407058 0.161 Uiso 1 1 calc GR . . . .
H15C H 0.457873 0.982258 0.412968 0.161 Uiso 1 1 calc GR . . . .

loop_
_atom_site_aniso_label
_atom_site_aniso_U_11
_atom_site_aniso_U_22
_atom_site_aniso_U_33
_atom_site_aniso_U_23
_atom_site_aniso_U_13
_atom_site_aniso_U_12
Zn1 0.05033(16) 0.0741(2) 0.0731(2) 0.00351(13) 0.01410(13) 0.00845(11)
S1 0.1045(6) 0.0885(5) 0.0753(5) -0.0030(4) -0.0028(4) 0.0044(4)
S2 0.0828(5) 0.0753(5) 0.1187(7) 0.0204(4) 0.0030(4) 0.0025(4)
O5 0.0492(8) 0.0651(9) 0.0726(10) -0.0089(7) 0.0084(7) 0.0025(7)
O2 0.0576(9) 0.0591(9) 0.0788(11) 0.0123(8) 0.0235(8) 0.0079(7)
O4 0.0702(10) 0.0769(11) 0.0669(10) -0.0058(8) 0.0192(8) 0.0090(8)
N3 0.0498(9) 0.0615(11) 0.0540(10) -0.0013(8) 0.0099(7) 0.0013(8)
N4 0.0476(9) 0.0591(10) 0.0557(10) -0.0022(8) 0.0053(7) 0.0039(7)
O1 0.0647(10) 0.0945(13) 0.0890(13) 0.0279(10) 0.0332(9) 0.0114(9)
O6 0.0559(10) 0.0866(12) 0.1120(15) -0.0307(11) 0.0108(10) -0.0101(9)
O3 0.0887(13) 0.0666(11) 0.0933(14) -0.0128(9) 0.0250(11) 0.0031(9)
C19 0.0551(11) 0.0574(12) 0.0559(12) -0.0019(9) 0.0038(9) -0.0006(9)
C3 0.0472(10) 0.0598(12) 0.0523(12) 0.0007(9) 0.0042(8) -0.0017(9)
C9 0.0521(11) 0.0638(13) 0.0517(12) 0.0024(9) 0.0053(9) -0.0060(9)
C18 0.0540(11) 0.0555(12) 0.0573(12) -0.0005(9) 0.0015(9) 0.0070(9)
C24 0.0547(11) 0.0604(12) 0.0542(12) -0.0034(9) -0.0017(9) 0.0097(9)
C23 0.0511(11) 0.0641(13) 0.0593(13) -0.0009(10) 0.0033(9) 0.0002(9)
N1 0.0673(14) 0.118(2) 0.0856(18) -0.0117(15) 0.0014(13) 0.0137(13)
C8 0.0536(11) 0.0642(13) 0.0642(14) -0.0034(10) 0.0146(10) 0.0031(10)
C17 0.0651(13) 0.0619(13) 0.0559(13) -0.0003(10) 0.0077(10) 0.0084(10)
C2 0.0529(11) 0.0719(14) 0.0561(13) 0.0062(10) 0.0040(9) -0.0019(10)
C4 0.0575(12) 0.0565(12) 0.0591(13) -0.0038(10) 0.0109(9) 0.0011(9)
N2 0.0732(15) 0.0808(16) 0.115(2) 0.0168(14) 0.0179(14) 0.0063(12)
C14 0.0576(12) 0.0756(15) 0.0589(13) 0.0002(11) 0.0113(10) -0.0003(11)
C25 0.0535(12) 0.0721(15) 0.0758(16) -0.0107(12) -0.0034(11) 0.0075(10)
C29 0.0641(13) 0.0702(14) 0.0581(13) -0.0026(11) 0.0054(10) 0.0009(11)
C31 0.0572(13) 0.0765(16) 0.0792(18) 0.0002(13) 0.0141(12) 0.0062(11)
C20 0.0693(15) 0.0731(16) 0.0737(16) -0.0066(12) 0.0105(12) -0.0112(12)
C10 0.0686(14) 0.0675(14) 0.0637(15) -0.0064(11) 0.0081(11) -0.0061(11)
C7 0.0785(16) 0.0673(15) 0.0705(16) 0.0071(12) 0.0130(12) -0.0139(12)
C32 0.0524(12) 0.0725(16) 0.0778(16) -0.0018(13) 0.0112(11) -0.0036(11)
C13 0.0582(13) 0.096(2) 0.0714(17) 0.0054(13) 0.0133(12) -0.0049(13)
C22 0.0934(19) 0.0665(15) 0.0650(15) -0.0127(12) 0.0095(13) 0.0041(13)
C11 0.0861(18) 0.0663(15) 0.0816(18) 0.0043(13) 0.0038(15) -0.0142(13)
C28 0.0754(17) 0.094(2) 0.0630(16) -0.0036(13) 0.0149(13) 0.0089(14)
C21 0.0862(19) 0.0738(16) 0.0839(19) -0.0201(14) 0.0085(15) -0.0160(14)
C12 0.0718(16) 0.089(2) 0.0764(18) 0.0165(14) 0.0086(13) -0.0212(14)
C26 0.0773(17) 0.0878(19) 0.0870(19) -0.0295(15) -0.0075(15) 0.0025(14)
C16 0.0848(18) 0.0909(19) 0.0706(17) -0.0059(14) 0.0225(14) 0.0180(15)
C6 0.115(2) 0.0516(13) 0.105(2) 0.0014(14) 0.0306(19) -0.0011(15)
C27 0.092(2) 0.102(2) 0.0666(17) -0.0232(15) 0.0065(15) 0.0091(17)
C5 0.094(2) 0.0617(14) 0.101(2) -0.0016(14) 0.0359(17) 0.0108(14)
C30 0.0620(16) 0.0848(19) 0.155(3) -0.024(2) 0.0016(18) -0.0113(14)
C1 0.0656(16) 0.150(3) 0.093(2) 0.057(2) 0.0271(15) 0.0103(18)
C15 0.112(3) 0.0697(18) 0.141(3) -0.0304(19) 0.024(2) 0.0014(17)

loop_
_atom_type_symbol
_atom_type_description
_atom_type_scat_dispersion_real
_atom_type_scat_dispersion_imag
_atom_type_scat_source
C C 0.0033 0.0016 'International Tables Vol C Tables 4.2.6.8 and 6.1.1.4'
H H 0.0000 0.0000 'International Tables Vol C Tables 4.2.6.8 and 6.1.1.4'
N N 0.0061 0.0033 'International Tables Vol C Tables 4.2.6.8 and 6.1.1.4'
O O 0.0106 0.0060 'International Tables Vol C Tables 4.2.6.8 and 6.1.1.4'
S S 0.1246 0.1234 'International Tables Vol C Tables 4.2.6.8 and 6.1.1.4'
Zn Zn 0.2839 1.4301 'International Tables Vol C Tables 4.2.6.8 and 6.1.1.4'

loop_
_geom_angle_atom_site_label_1
_geom_angle_atom_site_label_2
_geom_angle_atom_site_label_3
_geom_angle
_geom_angle_site_symmetry_1
_geom_angle_site_symmetry_3
_geom_angle_publ_flag
O5 Zn1 O1 81.57(7) . . ?
O2 Zn1 O5 138.31(7) . . ?
O2 Zn1 O1 73.33(6) . . ?
O2 Zn1 N1 103.81(9) . . ?
O2 Zn1 N2 102.01(9) . . ?
N1 Zn1 O5 106.15(9) . . ?
N1 Zn1 O1 84.17(11) . . ?
N2 Zn1 O5 96.35(9) . . ?
N2 Zn1 O1 168.94(11) . . ?
N2 Zn1 N1 106.80(13) . . ?
C18 O5 Zn1 130.85(14) . . ?
C3 O2 Zn1 122.63(13) . . ?
C17 O4 C16 117.2(2) . . ?
C8 N3 C9 127.29(19) . . ?
C23 N4 C24 126.91(19) . . ?
C2 O1 Zn1 109.08(13) . . ?
C2 O1 C1 119.1(2) . . ?
C1 O1 Zn1 131.77(19) . . ?
C25 O6 C30 118.5(2) . . ?
C10 O3 C15 117.9(2) . . ?
C18 C19 C20 120.4(2) . . ?
C23 C19 C18 121.7(2) . . ?
C23 C19 C20 117.8(2) . . ?
O2 C3 C2 121.61(19) . . ?
O2 C3 C4 121.31(18) . . ?
C4 C3 C2 117.1(2) . . ?
C14 C9 N3 122.8(2) . . ?
C14 C9 C10 120.7(2) . . ?
C10 C9 N3 116.5(2) . . ?
O5 C18 C19 120.81(19) . . ?
O5 C18 C17 121.3(2) . . ?
C19 C18 C17 117.9(2) . . ?
C25 C24 N4 115.8(2) . . ?
C29 C24 N4 123.7(2) . . ?
C29 C24 C25 120.5(2) . . ?
N4 C23 C19 123.7(2) . . ?
C31 N1 Zn1 169.8(2) . . ?
N3 C8 C4 125.2(2) . . ?
O4 C17 C18 114.2(2) . . ?
O4 C17 C22 126.0(2) . . ?
C22 C17 C18 119.9(2) . . ?
O1 C2 C3 113.1(2) . . ?
C7 C2 O1 125.2(2) . . ?
C7 C2 C3 121.7(2) . . ?
C8 C4 C3 121.4(2) . . ?
C8 C4 C5 119.0(2) . . ?
C5 C4 C3 119.6(2) . . ?
C32 N2 Zn1 163.2(2) . . ?
C9 C14 C13 118.9(2) . . ?
O6 C25 C24 115.1(2) . . ?
O6 C25 C26 126.1(2) . . ?
C26 C25 C24 118.8(2) . . ?
C28 C29 C24 120.1(2) . . ?
N1 C31 S1 178.3(2) . . ?
C21 C20 C19 119.8(2) . . ?
O3 C10 C9 114.5(2) . . ?
O3 C10 C11 125.9(2) . . ?
C11 C10 C9 119.6(2) . . ?
C2 C7 C6 120.1(2) . . ?
N2 C32 S2 177.7(3) . . ?
C12 C13 C14 120.3(3) . . ?
C17 C22 C21 121.1(2) . . ?
C12 C11 C10 119.0(3) . . ?
C27 C28 C29 119.5(3) . . ?
C20 C21 C22 120.9(3) . . ?
C13 C12 C11 121.4(2) . . ?
C27 C26 C25 119.8(3) . . ?
C5 C6 C7 120.7(3) . . ?
C28 C27 C26 121.2(3) . . ?
C6 C5 C4 120.8(3) . . ?

loop_
_geom_bond_atom_site_label_1
_geom_bond_atom_site_label_2
_geom_bond_distance
_geom_bond_site_symmetry_2
_geom_bond_publ_flag
Zn1 O5 1.9973(15) . ?
Zn1 O2 1.9800(15) . ?
Zn1 O1 2.4217(19) . ?
Zn1 N1 1.993(3) . ?
Zn1 N2 1.988(3) . ?
S1 C31 1.616(3) . ?
S2 C32 1.602(3) . ?
O5 C18 1.307(3) . ?
O2 C3 1.301(3) . ?
O4 C17 1.360(3) . ?
O4 C16 1.438(3) . ?
N3 C9 1.425(3) . ?
N3 C8 1.293(3) . ?
N4 C24 1.419(3) . ?
N4 C23 1.310(3) . ?
O1 C2 1.372(3) . ?
O1 C1 1.414(3) . ?
O6 C25 1.352(3) . ?
O6 C30 1.438(3) . ?
O3 C10 1.357(3) . ?
O3 C15 1.433(3) . ?
C19 C18 1.413(3) . ?
C19 C23 1.411(3) . ?
C19 C20 1.419(3) . ?
C3 C2 1.426(3) . ?
C3 C4 1.416(3) . ?
C9 C14 1.386(3) . ?
C9 C10 1.397(3) . ?
C18 C17 1.434(3) . ?
C24 C25 1.399(3) . ?
C24 C29 1.378(3) . ?
N1 C31 1.149(4) . ?
C8 C4 1.406(3) . ?
C17 C22 1.376(4) . ?
C2 C7 1.356(4) . ?
C4 C5 1.414(4) . ?
N2 C32 1.152(3) . ?
C14 C13 1.386(4) . ?
C25 C26 1.386(4) . ?
C29 C28 1.375(4) . ?
C20 C21 1.360(4) . ?
C10 C11 1.384(4) . ?
C7 C6 1.396(4) . ?
C13 C12 1.369(4) . ?
C22 C21 1.394(4) . ?
C11 C12 1.384(4) . ?
C28 C27 1.375(4) . ?
C26 C27 1.376(4) . ?
C6 C5 1.348(4) . ?
